data_1550661
loop_
_publ_author_name
'Grobelny, Anna L.'
'Rath, Nigam P.'
'Groeneman, Ryan H.'

_publ_section_title
;
 Regioselective photoreactions within a series of mixed co-crystals
 containing isosteric dihalogenated resorcinols with 4-stilbazole.
;
_journal_issue 5
_journal_name_full
'Photochemical &amp; photobiological sciences : Official journal of the European Photochemistry Association and the European Society for Photobiology'
_journal_page_first 989
_journal_page_last 992
_journal_paper_doi 10.1039/c9pp00004f
_journal_volume 18
_journal_year 2019
_chemical_formula_moiety 'C26 H22 N2, C6 H4 Br0.8 Cl1.2 O2'
_chemical_formula_sum 'C32 H26 Br0.8 Cl1.2 N2 O2'
_chemical_formula_weight 577.01
_space_group_crystal_system orthorhombic
_space_group_IT_number 33
_space_group_name_Hall 'P 2c -2n'
_space_group_name_H-M_alt 'P n a 21'
_symmetry_space_group_name_Hall 'P 2c -2n'
_symmetry_space_group_name_H-M 'P n a 21'
_atom_sites_solution_hydrogens geom
_atom_sites_solution_primary dual
_atom_sites_solution_secondary difmap
_audit_creation_method SHELXL-2016/6
_audit_update_record
;
2018-09-14 deposited with the CCDC.    2019-02-27 downloaded from the CCDC.
;
_cell_angle_alpha 90
_cell_angle_beta 90
_cell_angle_gamma 90
_cell_formula_units_Z 4
_cell_length_a 18.9449(8)
_cell_length_b 9.4629(4)
_cell_length_c 14.4914(6)
_cell_measurement_reflns_used 8510
_cell_measurement_temperature 100(2)
_cell_measurement_theta_max 27.06
_cell_measurement_theta_min 2.57
_cell_volume 2597.93(19)
_computing_cell_refinement 'SAINT V8.34A (Bruker AXS Inc., 2013)'
_computing_data_collection 'Bruker APEX2'
_computing_data_reduction 'SAINT V8.34A (Bruker AXS Inc., 2013)'
_computing_molecular_graphics 'Bruker SHELXTL'
_computing_publication_material 'Bruker SHELXTL'
_computing_structure_refinement 'SHELXL-2016/6 (Sheldrick, 2016)'
_computing_structure_solution 'SHELXT-2014 (Sheldrick, 2008)'
_diffrn_ambient_temperature 100(2)
_diffrn_detector_area_resol_mean 8
_diffrn_measured_fraction_theta_full 1.000
_diffrn_measured_fraction_theta_max 0.999
_diffrn_measurement_device_type 'Bruker SMART APEX CCD area detector'
_diffrn_measurement_method '\w and \f scans'
_diffrn_radiation_type MoK\a
_diffrn_radiation_wavelength 0.71073
_diffrn_reflns_av_R_equivalents 0.0475
_diffrn_reflns_av_unetI/netI 0.0546
_diffrn_reflns_Laue_measured_fraction_full 1.000
_diffrn_reflns_Laue_measured_fraction_max 0.999
_diffrn_reflns_limit_h_max 19
_diffrn_reflns_limit_h_min -24
_diffrn_reflns_limit_k_max 12
_diffrn_reflns_limit_k_min -12
_diffrn_reflns_limit_l_max 18
_diffrn_reflns_limit_l_min -18
_diffrn_reflns_number 24687
_diffrn_reflns_point_group_measured_fraction_full 0.992
_diffrn_reflns_point_group_measured_fraction_max 0.982
_diffrn_reflns_theta_full 25.242
_diffrn_reflns_theta_max 27.164
_diffrn_reflns_theta_min 2.150
_diffrn_source 'sealed tube'
_exptl_absorpt_coefficient_mu 1.432
_exptl_absorpt_correction_T_max 0.7563
_exptl_absorpt_correction_T_min 0.6972
_exptl_absorpt_correction_type multi-scan
_exptl_absorpt_process_details 'SADABS V2016/2 (Bruker AXS Inc.)'
_exptl_crystal_colour colourless
_exptl_crystal_density_diffrn 1.475
_exptl_crystal_density_method 'not measured'
_exptl_crystal_description block
_exptl_crystal_F_000 1186
_exptl_crystal_size_max 0.267
_exptl_crystal_size_mid 0.198
_exptl_crystal_size_min 0.196
_refine_diff_density_max 0.184
_refine_diff_density_min -0.266
_refine_diff_density_rms 0.046
_refine_ls_abs_structure_details
; 
 Flack x determined using 2091 quotients [(I+)-(I-)]/[(I+)+(I-)] 
 (Parsons, Flack and Wagner, Acta Cryst. B69 (2013) 249-259). 
;
_refine_ls_abs_structure_Flack -0.016(6)
_refine_ls_extinction_method none
_refine_ls_goodness_of_fit_ref 1.021
_refine_ls_hydrogen_treatment constr
_refine_ls_matrix_type full
_refine_ls_number_parameters 364
_refine_ls_number_reflns 5653
_refine_ls_number_restraints 3
_refine_ls_restrained_S_all 1.021
_refine_ls_R_factor_all 0.0380
_refine_ls_R_factor_gt 0.0303
_refine_ls_shift/su_max 0.001
_refine_ls_shift/su_mean 0.000
_refine_ls_structure_factor_coef Fsqd
_refine_ls_weighting_details 'w=1/[\s^2^(Fo^2^)+(0.0111P)^2^+0.0398P] where P=(Fo^2^+2Fc^2^)/3'
_refine_ls_weighting_scheme calc
_refine_ls_wR_factor_gt 0.0547
_refine_ls_wR_factor_ref 0.0566
_reflns_Friedel_coverage 0.889
_reflns_Friedel_fraction_full 0.984
_reflns_Friedel_fraction_max 0.963
_reflns_number_gt 5032
_reflns_number_total 5653
_reflns_threshold_expression 'I > 2\s(I)'
_cod_data_source_file c9pp00004f2.cif
_cod_data_source_block r9418
_cod_depositor_comments 'Adding full bibliography for 1550660--1550663.cif.'
_cod_original_formula_sum 'C32 H26 Br0.80 Cl1.20 N2 O2'
_cod_database_code 1550661
_shelx_shelxl_version_number 2016/6
_shelx_space_group_comment
; 
The symmetry employed for this shelxl refinement is uniquely defined 
by the following loop, which should always be used as a source of 
symmetry information in preference to the above space-group names. 
They are only intended as comments. 
;
_shelx_estimated_absorpt_t_min 0.701
_shelx_estimated_absorpt_t_max 0.767

loop_
_space_group_symop_operation_xyz
'x, y, z'
'-x, -y, z+1/2'
'x+1/2, -y+1/2, z'
'-x+1/2, y+1/2, z+1/2'

loop_
_atom_site_label
_atom_site_type_symbol
_atom_site_fract_x
_atom_site_fract_y
_atom_site_fract_z
_atom_site_U_iso_or_equiv
_atom_site_adp_type
_atom_site_occupancy
_atom_site_site_symmetry_order
_atom_site_calc_flag
_atom_site_refinement_flags_posn
_atom_site_refinement_flags_adp
_atom_site_refinement_flags_occupancy
_atom_site_disorder_assembly
_atom_site_disorder_group
O1 O 0.54075(11) 0.2456(2) 0.81223(15) 0.0210(5) Uani 1 1 d . . . . .
H1A H 0.504116 0.210891 0.788699 0.031 Uiso 1 1 calc R U . . .
O2 O 0.64353(11) 0.0927(2) 0.52675(15) 0.0223(5) Uani 1 1 d . . . . .
H2A H 0.601574 0.102666 0.509170 0.033 Uiso 1 1 calc R U . . .
C27 C 0.59742(16) 0.2105(3) 0.7601(2) 0.0167(7) Uani 1 1 d . . . . .
C28 C 0.66469(17) 0.2178(3) 0.7983(2) 0.0173(7) Uani 1 1 d D . . . .
C29 C 0.72364(15) 0.1815(3) 0.7468(2) 0.0191(7) Uani 1 1 d . . . . .
H29 H 0.769338 0.186208 0.773610 0.023 Uiso 1 1 calc R U . . .
C30 C 0.71563(15) 0.1385(3) 0.6565(2) 0.0181(7) Uani 1 1 d D . . . .
C31 C 0.64928(17) 0.1338(3) 0.6154(2) 0.0177(7) Uani 1 1 d . . . . .
C32 C 0.59101(16) 0.1688(3) 0.6692(2) 0.0179(7) Uani 1 1 d . . . . .
H32 H 0.545287 0.163816 0.642444 0.021 Uiso 1 1 calc R U . . .
Cl1 Cl 0.6807(5) 0.2785(9) 0.9150(5) 0.0272(17) Uani 0.597(2) 1 d D . P A 1
Cl2 Cl 0.7947(4) 0.0924(8) 0.5901(5) 0.0204(13) Uani 0.597(2) 1 d D . P A 1
Br1 Br 0.6761(3) 0.2782(5) 0.9202(3) 0.0172(7) Uani 0.403(2) 1 d D . P A 2
Br2 Br 0.7927(2) 0.0834(6) 0.5850(3) 0.0268(10) Uani 0.403(2) 1 d D . P A 2
N1 N 0.51330(14) 0.1550(3) 0.46025(18) 0.0221(6) Uani 1 1 d . . . . .
N2 N 0.08424(13) 0.6300(3) 0.24728(19) 0.0224(6) Uani 1 1 d . . . . .
C1 C 0.49625(17) 0.2922(4) 0.4645(2) 0.0245(8) Uani 1 1 d . . . . .
H1 H 0.526549 0.354112 0.497582 0.029 Uiso 1 1 calc R U . . .
C2 C 0.43700(16) 0.3480(3) 0.4233(2) 0.0224(7) Uani 1 1 d . . . . .
H2 H 0.427448 0.446314 0.427857 0.027 Uiso 1 1 calc R U . . .
C3 C 0.39122(16) 0.2604(3) 0.3750(2) 0.0160(7) Uani 1 1 d . . . . .
C4 C 0.40879(17) 0.1190(3) 0.3718(2) 0.0250(8) Uani 1 1 d . . . . .
H4 H 0.378983 0.054446 0.340158 0.030 Uiso 1 1 calc R U . . .
C5 C 0.46900(17) 0.0711(3) 0.4139(2) 0.0272(8) Uani 1 1 d . . . . .
H5 H 0.479770 -0.026745 0.410017 0.033 Uiso 1 1 calc R U . . .
C6 C 0.32545(15) 0.3192(3) 0.3316(2) 0.0158(7) Uani 1 1 d . . . . .
H6 H 0.300603 0.380777 0.377345 0.019 Uiso 1 1 calc R U . . .
C7 C 0.27127(16) 0.2190(3) 0.28587(19) 0.0150(7) Uani 1 1 d . . . . .
H7 H 0.299332 0.143111 0.254850 0.018 Uiso 1 1 calc R U . . .
C8 C 0.21533(15) 0.1455(3) 0.3400(2) 0.0162(7) Uani 1 1 d . . . . .
C9 C 0.22634(16) 0.1097(3) 0.4318(2) 0.0226(7) Uani 1 1 d . . . . .
H9 H 0.266191 0.146340 0.463623 0.027 Uiso 1 1 calc R U . . .
C10 C 0.17986(18) 0.0212(4) 0.4775(2) 0.0280(8) Uani 1 1 d . . . . .
H10 H 0.188138 -0.002841 0.540183 0.034 Uiso 1 1 calc R U . . .
C11 C 0.12181(16) -0.0322(4) 0.4326(2) 0.0267(8) Uani 1 1 d . . . . .
H11 H 0.090837 -0.095483 0.463427 0.032 Uiso 1 1 calc R U . . .
C12 C 0.10878(17) 0.0067(4) 0.3423(2) 0.0267(8) Uani 1 1 d . . . . .
H12 H 0.068068 -0.027909 0.311352 0.032 Uiso 1 1 calc R U . . .
C13 C 0.15511(17) 0.0962(4) 0.2967(2) 0.0221(7) Uani 1 1 d . . . . .
H13 H 0.145367 0.123903 0.235017 0.026 Uiso 1 1 calc R U . . .
C14 C 0.10607(17) 0.5854(4) 0.1642(2) 0.0258(8) Uani 1 1 d . . . . .
H14 H 0.082604 0.621303 0.111229 0.031 Uiso 1 1 calc R U . . .
C15 C 0.16038(16) 0.4907(4) 0.1509(2) 0.0213(7) Uani 1 1 d . . . . .
H15 H 0.173380 0.463531 0.090086 0.026 Uiso 1 1 calc R U . . .
C16 C 0.19624(15) 0.4349(3) 0.2265(2) 0.0165(7) Uani 1 1 d . . . . .
C17 C 0.17445(16) 0.4814(4) 0.3128(2) 0.0212(7) Uani 1 1 d . . . . .
H17 H 0.196936 0.446930 0.366954 0.025 Uiso 1 1 calc R U . . .
C18 C 0.12034(16) 0.5772(3) 0.3197(2) 0.0215(7) Uani 1 1 d . . . . .
H18 H 0.107388 0.608437 0.379624 0.026 Uiso 1 1 calc R U . . .
C19 C 0.25720(15) 0.3345(3) 0.2109(2) 0.0158(7) Uani 1 1 d . . . . .
H19 H 0.256831 0.293858 0.147167 0.019 Uiso 1 1 calc R U . . .
C20 C 0.33068(15) 0.3993(3) 0.2363(2) 0.0161(7) Uani 1 1 d . . . . .
H20 H 0.328061 0.504114 0.244291 0.019 Uiso 1 1 calc R U . . .
C21 C 0.39282(16) 0.3563(3) 0.1784(2) 0.0153(7) Uani 1 1 d . . . . .
C22 C 0.45234(16) 0.4440(3) 0.1778(2) 0.0200(7) Uani 1 1 d . . . . .
H22 H 0.451250 0.530680 0.210860 0.024 Uiso 1 1 calc R U . . .
C23 C 0.51264(17) 0.4068(4) 0.1299(2) 0.0247(8) Uani 1 1 d . . . . .
H23 H 0.552138 0.468694 0.129894 0.030 Uiso 1 1 calc R U . . .
C24 C 0.51613(17) 0.2813(3) 0.0823(3) 0.0257(7) Uani 1 1 d . . . . .
H24 H 0.557785 0.255469 0.049933 0.031 Uiso 1 1 calc R U . . .
C25 C 0.45765(16) 0.1932(3) 0.0825(2) 0.0254(7) Uani 1 1 d . . . . .
H25 H 0.459383 0.105780 0.050294 0.030 Uiso 1 1 calc R U . . .
C26 C 0.39676(17) 0.2314(3) 0.1290(2) 0.0207(7) Uani 1 1 d . . . . .
H26 H 0.356885 0.170560 0.127094 0.025 Uiso 1 1 calc R U . . .

loop_
_atom_site_aniso_label
_atom_site_aniso_U_11
_atom_site_aniso_U_22
_atom_site_aniso_U_33
_atom_site_aniso_U_23
_atom_site_aniso_U_13
_atom_site_aniso_U_12
O1 0.0156(12) 0.0250(13) 0.0224(12) -0.0013(10) 0.0035(10) -0.0009(9)
O2 0.0193(12) 0.0306(14) 0.0170(12) -0.0058(10) -0.0023(9) 0.0026(10)
C27 0.0175(16) 0.0115(15) 0.0211(17) 0.0040(13) 0.0021(14) -0.0012(12)
C28 0.0231(18) 0.0141(15) 0.0147(16) -0.0014(13) 0.0010(13) -0.0001(13)
C29 0.0154(16) 0.0184(17) 0.0235(17) 0.0020(14) -0.0034(14) 0.0021(13)
C30 0.0153(16) 0.0177(17) 0.0213(17) -0.0013(14) 0.0048(13) 0.0049(13)
C31 0.0211(16) 0.0155(16) 0.0164(17) 0.0015(13) -0.0004(13) -0.0006(13)
C32 0.0162(16) 0.0178(17) 0.0197(17) 0.0023(13) -0.0026(13) 0.0002(13)
Cl1 0.032(3) 0.022(3) 0.028(3) -0.0007(16) 0.0134(17) 0.0012(17)
Cl2 0.023(3) 0.0273(19) 0.011(2) 0.0057(16) 0.0001(16) -0.0022(16)
Br1 0.0147(10) 0.0261(16) 0.0107(12) -0.0034(8) 0.0003(9) 0.0011(8)
Br2 0.0146(14) 0.0444(18) 0.0213(16) -0.0062(11) -0.0014(11) 0.0112(11)
N1 0.0204(15) 0.0286(17) 0.0173(14) 0.0000(12) -0.0022(11) 0.0034(12)
N2 0.0187(14) 0.0244(16) 0.0240(15) 0.0030(13) -0.0027(12) 0.0015(12)
C1 0.0248(19) 0.023(2) 0.0252(18) 0.0030(15) -0.0061(15) -0.0093(15)
C2 0.0259(16) 0.0164(16) 0.0249(17) 0.0011(16) -0.0066(16) -0.0032(13)
C3 0.0157(16) 0.0208(17) 0.0113(16) 0.0009(13) 0.0049(12) -0.0017(13)
C4 0.0256(19) 0.0229(19) 0.0265(19) -0.0078(16) -0.0096(15) 0.0017(15)
C5 0.0277(18) 0.0245(18) 0.0295(19) -0.0115(18) -0.0094(17) 0.0085(13)
C6 0.0160(16) 0.0152(16) 0.0162(16) -0.0010(13) 0.0004(13) 0.0001(12)
C7 0.0160(16) 0.0177(16) 0.0113(16) 0.0003(13) -0.0013(12) 0.0024(13)
C8 0.0148(16) 0.0153(16) 0.0185(16) 0.0014(14) 0.0019(13) 0.0035(13)
C9 0.0178(16) 0.0274(18) 0.0227(18) 0.0066(15) -0.0004(14) -0.0002(13)
C10 0.0253(19) 0.035(2) 0.0237(18) 0.0129(16) 0.0030(15) 0.0016(16)
C11 0.0189(17) 0.0278(19) 0.033(2) 0.0129(17) 0.0078(16) 0.0018(14)
C12 0.0169(17) 0.032(2) 0.031(2) 0.0008(17) 0.0009(15) -0.0062(15)
C13 0.0209(17) 0.0291(19) 0.0162(16) 0.0021(15) 0.0027(14) 0.0004(15)
C14 0.0199(17) 0.034(2) 0.0234(19) 0.0065(16) -0.0052(14) 0.0038(15)
C15 0.0183(16) 0.0284(19) 0.0172(17) -0.0004(15) 0.0008(13) 0.0021(14)
C16 0.0112(15) 0.0172(17) 0.0212(17) 0.0028(13) 0.0009(13) -0.0015(12)
C17 0.0158(17) 0.0287(19) 0.0190(17) 0.0020(15) -0.0037(14) 0.0035(14)
C18 0.0201(17) 0.0252(18) 0.0192(18) -0.0029(14) 0.0020(14) 0.0016(14)
C19 0.0163(16) 0.0177(17) 0.0133(16) -0.0010(13) 0.0012(13) -0.0008(13)
C20 0.0146(15) 0.0151(16) 0.0186(16) 0.0006(13) -0.0008(13) 0.0009(13)
C21 0.0174(16) 0.0164(17) 0.0120(15) 0.0046(13) -0.0006(12) 0.0022(12)
C22 0.0188(17) 0.0205(18) 0.0207(17) 0.0029(14) -0.0045(14) 0.0010(13)
C23 0.0144(16) 0.033(2) 0.0267(18) 0.0079(16) 0.0001(14) -0.0023(14)
C24 0.0204(16) 0.034(2) 0.0231(17) 0.0077(18) 0.0067(16) 0.0096(14)
C25 0.0281(18) 0.0228(17) 0.0254(18) 0.0021(16) 0.0074(17) 0.0044(14)
C26 0.0242(18) 0.0169(17) 0.0208(17) 0.0026(14) 0.0045(14) 0.0017(14)

loop_
_atom_type_symbol
_atom_type_description
_atom_type_scat_dispersion_real
_atom_type_scat_dispersion_imag
_atom_type_scat_source
C C 0.0033 0.0016 'International Tables Vol C Tables 4.2.6.8 and 6.1.1.4'
H H 0.0000 0.0000 'International Tables Vol C Tables 4.2.6.8 and 6.1.1.4'
N N 0.0061 0.0033 'International Tables Vol C Tables 4.2.6.8 and 6.1.1.4'
O O 0.0106 0.0060 'International Tables Vol C Tables 4.2.6.8 and 6.1.1.4'
Cl Cl 0.1484 0.1585 'International Tables Vol C Tables 4.2.6.8 and 6.1.1.4'
Br Br -0.2901 2.4595 'International Tables Vol C Tables 4.2.6.8 and 6.1.1.4'

loop_
_geom_angle_atom_site_label_1
_geom_angle_atom_site_label_2
_geom_angle_atom_site_label_3
_geom_angle
C27 O1 H1A 109.5
C31 O2 H2A 109.5
O1 C27 C32 122.2(3)
O1 C27 C28 119.5(3)
C32 C27 C28 118.3(3)
C29 C28 C27 120.8(3)
C29 C28 Cl1 116.5(4)
C27 C28 Cl1 122.7(4)
C29 C28 Br1 119.4(3)
C27 C28 Br1 119.8(3)
C30 C29 C28 119.7(3)
C30 C29 H29 120.1
C28 C29 H29 120.1
C29 C30 C31 121.0(3)
C29 C30 Cl2 118.6(3)
C31 C30 Cl2 120.3(3)
C29 C30 Br2 121.6(3)
C31 C30 Br2 117.4(3)
O2 C31 C32 122.6(3)
O2 C31 C30 119.4(3)
C32 C31 C30 117.9(3)
C27 C32 C31 122.2(3)
C27 C32 H32 118.9
C31 C32 H32 118.9
C5 N1 C1 116.6(3)
C14 N2 C18 115.2(3)
N1 C1 C2 123.3(3)
N1 C1 H1 118.4
C2 C1 H1 118.4
C1 C2 C3 119.9(3)
C1 C2 H2 120.0
C3 C2 H2 120.0
C4 C3 C2 116.5(3)
C4 C3 C6 123.0(3)
C2 C3 C6 120.5(3)
C5 C4 C3 120.4(3)
C5 C4 H4 119.8
C3 C4 H4 119.8
N1 C5 C4 123.4(3)
N1 C5 H5 118.3
C4 C5 H5 118.3
C3 C6 C7 120.2(3)
C3 C6 C20 119.5(2)
C7 C6 C20 87.7(2)
C3 C6 H6 109.2
C7 C6 H6 109.2
C20 C6 H6 109.2
C8 C7 C6 122.1(2)
C8 C7 C19 124.8(3)
C6 C7 C19 89.0(2)
C8 C7 H7 106.3
C6 C7 H7 106.3
C19 C7 H7 106.3
C13 C8 C9 118.4(3)
C13 C8 C7 120.4(3)
C9 C8 C7 120.7(3)
C10 C9 C8 120.7(3)
C10 C9 H9 119.7
C8 C9 H9 119.7
C11 C10 C9 120.4(3)
C11 C10 H10 119.8
C9 C10 H10 119.8
C10 C11 C12 119.6(3)
C10 C11 H11 120.2
C12 C11 H11 120.2
C11 C12 C13 120.0(3)
C11 C12 H12 120.0
C13 C12 H12 120.0
C8 C13 C12 120.8(3)
C8 C13 H13 119.6
C12 C13 H13 119.6
N2 C14 C15 124.1(3)
N2 C14 H14 117.9
C15 C14 H14 117.9
C14 C15 C16 120.0(3)
C14 C15 H15 120.0
C16 C15 H15 120.0
C17 C16 C15 116.4(3)
C17 C16 C19 124.1(3)
C15 C16 C19 119.5(3)
C18 C17 C16 119.7(3)
C18 C17 H17 120.1
C16 C17 H17 120.1
N2 C18 C17 124.6(3)
N2 C18 H18 117.7
C17 C18 H18 117.7
C16 C19 C7 117.7(3)
C16 C19 C20 113.4(2)
C7 C19 C20 87.6(2)
C16 C19 H19 112.0
C7 C19 H19 112.0
C20 C19 H19 112.0
C21 C20 C19 117.4(2)
C21 C20 C6 114.1(2)
C19 C20 C6 87.8(2)
C21 C20 H20 111.8
C19 C20 H20 111.8
C6 C20 H20 111.8
C26 C21 C22 117.4(3)
C26 C21 C20 124.2(3)
C22 C21 C20 118.3(3)
C23 C22 C21 121.2(3)
C23 C22 H22 119.4
C21 C22 H22 119.4
C24 C23 C22 120.8(3)
C24 C23 H23 119.6
C22 C23 H23 119.6
C23 C24 C25 118.7(3)
C23 C24 H24 120.7
C25 C24 H24 120.7
C26 C25 C24 120.6(3)
C26 C25 H25 119.7
C24 C25 H25 119.7
C21 C26 C25 121.3(3)
C21 C26 H26 119.3
C25 C26 H26 119.3

loop_
_geom_bond_atom_site_label_1
_geom_bond_atom_site_label_2
_geom_bond_distance
O1 C27 1.354(4)
O1 H1A 0.8400
O2 C31 1.346(4)
O2 H2A 0.8400
C27 C32 1.382(4)
C27 C28 1.391(4)
C28 C29 1.386(4)
C28 Cl1 1.811(8)
C28 Br1 1.869(5)
C29 C30 1.379(4)
C29 H29 0.9500
C30 C31 1.392(4)
C30 Cl2 1.833(7)
C30 Br2 1.865(5)
C31 C32 1.391(4)
C32 H32 0.9500
N1 C5 1.336(4)
N1 C1 1.340(4)
N2 C14 1.341(4)
N2 C18 1.349(4)
C1 C2 1.377(4)
C1 H1 0.9500
C2 C3 1.389(4)
C2 H2 0.9500
C3 C4 1.379(4)
C3 C6 1.502(4)
C4 C5 1.371(4)
C4 H4 0.9500
C5 H5 0.9500
C6 C7 1.547(4)
C6 C20 1.579(4)
C6 H6 1.0000
C7 C8 1.490(4)
C7 C19 1.564(4)
C7 H7 1.0000
C8 C13 1.383(4)
C8 C9 1.389(4)
C9 C10 1.384(4)
C9 H9 0.9500
C10 C11 1.374(5)
C10 H10 0.9500
C11 C12 1.382(5)
C11 H11 0.9500
C12 C13 1.387(4)
C12 H12 0.9500
C13 H13 0.9500
C14 C15 1.378(4)
C14 H14 0.9500
C15 C16 1.393(4)
C15 H15 0.9500
C16 C17 1.389(4)
C16 C19 1.513(4)
C17 C18 1.372(4)
C17 H17 0.9500
C18 H18 0.9500
C19 C20 1.565(4)
C19 H19 1.0000
C20 C21 1.502(4)
C20 H20 1.0000
C21 C26 1.384(4)
C21 C22 1.400(4)
C22 C23 1.382(4)
C22 H22 0.9500
C23 C24 1.375(4)
C23 H23 0.9500
C24 C25 1.387(4)
C24 H24 0.9500
C25 C26 1.385(4)
C25 H25 0.9500
C26 H26 0.9500

loop_
_geom_hbond_atom_site_label_D
_geom_hbond_atom_site_label_H
_geom_hbond_atom_site_label_A
_geom_hbond_distance_DH
_geom_hbond_distance_HA
_geom_hbond_distance_DA
_geom_hbond_angle_DHA
_geom_hbond_site_symmetry_A
O1 H1A N2 0.84 1.94 2.773(3) 174.1 4_545
O2 H2A N1 0.84 1.88 2.714(3) 169.9 .
C5 H5 O1 0.95 2.54 3.345(4) 142.7 2_654
C17 H17 O2 0.95 2.55 3.232(4) 128.4 3_455

loop_
_geom_torsion_atom_site_label_1
_geom_torsion_atom_site_label_2
_geom_torsion_atom_site_label_3
_geom_torsion_atom_site_label_4
_geom_torsion
O1 C27 C28 C29 179.5(3)
C32 C27 C28 C29 -1.2(5)
O1 C27 C28 Cl1 -2.1(5)
C32 C27 C28 Cl1 177.2(4)
O1 C27 C28 Br1 -0.9(4)
C32 C27 C28 Br1 178.4(3)
C27 C28 C29 C30 0.4(5)
Cl1 C28 C29 C30 -178.1(4)
Br1 C28 C29 C30 -179.3(3)
C28 C29 C30 C31 1.4(5)
C28 C29 C30 Cl2 179.5(4)
C28 C29 C30 Br2 -178.2(3)
C29 C30 C31 O2 179.3(3)
Cl2 C30 C31 O2 1.3(5)
Br2 C30 C31 O2 -1.0(4)
C29 C30 C31 C32 -2.4(5)
Cl2 C30 C31 C32 179.5(3)
Br2 C30 C31 C32 177.3(3)
O1 C27 C32 C31 179.5(3)
C28 C27 C32 C31 0.2(5)
O2 C31 C32 C27 179.8(3)
C30 C31 C32 C27 1.6(5)
C5 N1 C1 C2 -0.7(5)
N1 C1 C2 C3 0.5(5)
C1 C2 C3 C4 0.1(5)
C1 C2 C3 C6 178.5(3)
C2 C3 C4 C5 -0.6(5)
C6 C3 C4 C5 -179.0(3)
C1 N1 C5 C4 0.2(5)
C3 C4 C5 N1 0.5(5)
C4 C3 C6 C7 4.0(4)
C2 C3 C6 C7 -174.3(3)
C4 C3 C6 C20 -102.1(4)
C2 C3 C6 C20 79.6(4)
C3 C6 C7 C8 84.5(4)
C20 C6 C7 C8 -152.4(3)
C3 C6 C7 C19 -144.0(3)
C20 C6 C7 C19 -20.9(2)
C6 C7 C8 C13 158.5(3)
C19 C7 C8 C13 44.2(4)
C6 C7 C8 C9 -29.6(4)
C19 C7 C8 C9 -143.9(3)
C13 C8 C9 C10 3.1(5)
C7 C8 C9 C10 -169.0(3)
C8 C9 C10 C11 -0.3(5)
C9 C10 C11 C12 -2.1(5)
C10 C11 C12 C13 1.7(5)
C9 C8 C13 C12 -3.5(5)
C7 C8 C13 C12 168.6(3)
C11 C12 C13 C8 1.2(5)
C18 N2 C14 C15 1.1(5)
N2 C14 C15 C16 0.2(5)
C14 C15 C16 C17 -0.7(5)
C14 C15 C16 C19 -178.2(3)
C15 C16 C17 C18 0.0(5)
C19 C16 C17 C18 177.3(3)
C14 N2 C18 C17 -1.9(5)
C16 C17 C18 N2 1.4(5)
C17 C16 C19 C7 33.0(4)
C15 C16 C19 C7 -149.7(3)
C17 C16 C19 C20 -67.2(4)
C15 C16 C19 C20 110.1(3)
C8 C7 C19 C16 35.2(4)
C6 C7 C19 C16 -94.2(3)
C8 C7 C19 C20 150.6(3)
C6 C7 C19 C20 21.1(2)
C16 C19 C20 C21 -145.2(3)
C7 C19 C20 C21 95.5(3)
C16 C19 C20 C6 98.7(3)
C7 C19 C20 C6 -20.7(2)
C3 C6 C20 C21 25.5(4)
C7 C6 C20 C21 -98.2(3)
C3 C6 C20 C19 144.7(3)
C7 C6 C20 C19 20.9(2)
C19 C20 C21 C26 -24.8(4)
C6 C20 C21 C26 75.9(4)
C19 C20 C21 C22 158.8(3)
C6 C20 C21 C22 -100.5(3)
C26 C21 C22 C23 -0.2(4)
C20 C21 C22 C23 176.5(3)
C21 C22 C23 C24 -0.8(5)
C22 C23 C24 C25 0.6(5)
C23 C24 C25 C26 0.5(5)
C22 C21 C26 C25 1.3(5)
C20 C21 C26 C25 -175.2(3)
C24 C25 C26 C21 -1.5(5)
